data_4508325
loop_
_publ_author_name
'Durka, Krzysztof'
'Jarzembska, Katarzyna N.'
'Kami\'nski, Rados\/law'
'Luli\'nski, Sergiusz'
'Serwatowski, Janusz'
'Wo\'zniak, Krzysztof'

_publ_section_title
;
 Nanotubular Hydrogen-Bonded Organic Framework Architecture of
 1,2-Phenylenediboronic Acid Hosting Ice Clusters
;
_journal_issue 10
_journal_name_full 'Crystal Growth &amp; Design'
_journal_page_first 4181
_journal_paper_doi 10.1021/cg401087j
_journal_volume 13
_journal_year 2013
_chemical_formula_sum 'C6 H12 B2 O6'
_chemical_formula_weight 201.8
_chemical_melting_point 121
_chemical_name_systematic
; 
 1,2-phenylenediboronic acid   
;
_space_group_IT_number 14
_symmetry_cell_setting monoclinic
_symmetry_Int_Tables_number 14
_symmetry_space_group_name_Hall '-P 2yn'
_symmetry_space_group_name_H-M 'P 1 21/n 1'
_cell_angle_alpha 90
_cell_angle_beta 92.438(3)
_cell_angle_gamma 90
_cell_formula_units_Z 4
_cell_length_a 11.2581(6)
_cell_length_b 5.1451(3)
_cell_length_c 16.8214(10)
_cell_measurement_reflns_used 1193
_cell_measurement_temperature 100
_cell_measurement_theta_max 33.21
_cell_measurement_theta_min 2.08
_cell_volume 973.48(10)
_computing_cell_refinement 'Bruker APEX2 software'
_computing_data_collection 'Bruker APEX2 software (APEX2, 2010)'
_computing_data_reduction
;
SAINT intergration software (SAINT, 2010),
SORTAV (Blessing, 1995)
;
_computing_molecular_graphics 'Diamond 3.0d (Diamond, 2005)'
_computing_structure_refinement
;
JANA2006
;
_computing_structure_solution
;
JANA2006
;
_diffrn_ambient_temperature 100(2)
_diffrn_detector 'APEXII CCD camera'
_diffrn_measured_fraction_theta_full 0.98
_diffrn_measured_fraction_theta_max 0.87
_diffrn_measurement_device '\k-geometry diffractometer'
_diffrn_measurement_device_type 'Bruker APEXII'
_diffrn_measurement_method 'omega scans'
_diffrn_orient_matrix_type 'X-axis to radiation source'
_diffrn_radiation_monochromator 'multi-layer optics'
_diffrn_radiation_probe x-ray
_diffrn_radiation_source 'TXS rotating anode'
_diffrn_radiation_type MoK\a
_diffrn_radiation_wavelength 0.71073
_diffrn_reflns_av_R_equivalents 0
_diffrn_reflns_av_sigmaI/netI 0.0646
_diffrn_reflns_limit_h_max 19
_diffrn_reflns_limit_h_min -17
_diffrn_reflns_limit_k_max 8
_diffrn_reflns_limit_k_min 0
_diffrn_reflns_limit_l_max 29
_diffrn_reflns_limit_l_min 0
_diffrn_reflns_number 15047
_diffrn_reflns_theta_full 33.7
_diffrn_reflns_theta_max 38.27
_diffrn_reflns_theta_min 2.14
_diffrn_source 'rotating-anode X-ray source'
_exptl_absorpt_coefficient_mu 0.117
_exptl_absorpt_correction_T_max 0.99213
_exptl_absorpt_correction_T_min 0.98642
_exptl_absorpt_correction_type multi-scan
_exptl_absorpt_process_details
;
 R. H. Blessing, Acta Cryst., 1995, A51, 33
;
_exptl_crystal_colour colourless
_exptl_crystal_density_diffrn 1.3763
_exptl_crystal_density_method 'Not Measured'
_exptl_crystal_description unspecified
_exptl_crystal_F_000 424
_exptl_crystal_size_max 0.17
_exptl_crystal_size_mid 0.11
_exptl_crystal_size_min 0.10
_refine_diff_density_max 0.31
_refine_diff_density_min -0.29
_refine_ls_extinction_method none
_refine_ls_goodness_of_fit_gt 1.56
_refine_ls_goodness_of_fit_ref 1.29
_refine_ls_hydrogen_treatment mixed
_refine_ls_number_constraints 38
_refine_ls_number_parameters 170
_refine_ls_number_reflns 4326
_refine_ls_number_restraints 14
_refine_ls_R_factor_all 0.0931
_refine_ls_R_factor_gt 0.0377
_refine_ls_shift/su_max 0.0485
_refine_ls_shift/su_mean 0.0028
_refine_ls_structure_factor_coef F
_refine_ls_weighting_details w=1/(\s^2^(F)+0.0001F^2^)
_refine_ls_weighting_scheme sigma
_refine_ls_wR_factor_gt 0.0328
_refine_ls_wR_factor_ref 0.0362
_reflns_number_gt 2517
_reflns_number_total 4326
_reflns_threshold_expression I>3\s(I)
_cod_data_source_file cg401087j_si_002.cif
_cod_data_source_block 1b
_cod_depositor_comments
;
The following automatic conversions were performed:

'_diffrn_radiation_probe' value 'X-ray' changed to 'x-ray' according
to /home/saulius/struct/CIF-dictionaries/cif_core.dic dictionary
named 'cif_core.dic' version 2.4.2 from 2011-04-26.

Automatic conversion script
Id: cif_fix_values 1891 2012-01-12 08:04:46Z andrius 
;
_cod_database_code 4508325

loop_
_symmetry_equiv_pos_site_id
_symmetry_equiv_pos_as_xyz
1 x,y,z
2 -x+1/2,y+1/2,-z+1/2
3 -x,-y,-z
4 x+1/2,-y+1/2,z+1/2

loop_
_atom_site_label
_atom_site_type_symbol
_atom_site_fract_x
_atom_site_fract_y
_atom_site_fract_z
_atom_site_adp_type
_atom_site_U_iso_or_equiv
_atom_site_symmetry_multiplicity
_atom_site_occupancy
_atom_site_calc_flag
O1 O 0.85894(7) 0.83499(19) -0.02339(5) Uani 0.0172(3) 4 1 d
O2 O 1.01246(6) 0.75078(17) 0.06882(5) Uani 0.0174(3) 4 1 d
O3 O 0.63213(7) 0.85714(19) -0.01739(5) Uani 0.0174(3) 4 1 d
O4 O 0.49230(7) 0.72777(18) 0.07203(5) Uani 0.0170(3) 4 1 d
C1 C 0.81824(9) 0.5013(2) 0.08664(6) Uani 0.0125(3) 4 1 d
C2 C 0.88029(10) 0.3094(2) 0.13006(7) Uani 0.0144(3) 4 1 d
C3 C 0.82307(10) 0.1208(2) 0.17334(7) Uani 0.0154(3) 4 1 d
C4 C 0.70009(10) 0.1215(2) 0.17412(6) Uani 0.0163(3) 4 1 d
C5 C 0.63634(9) 0.3104(3) 0.13156(7) Uani 0.0148(3) 4 1 d
C6 C 0.69180(9) 0.5040(2) 0.08754(6) Uani 0.0123(3) 4 1 d
B1 B 0.89845(11) 0.7038(3) 0.04286(8) Uani 0.0135(4) 4 1 d
B2 B 0.60455(11) 0.7052(3) 0.04515(8) Uani 0.0133(4) 4 1 d
H5 H 0.97625(16) 0.312(2) 0.1277(8) Uiso 0.0172 4 1 d
H6 H 0.8741(9) -0.021(2) 0.2080(7) Uiso 0.0185 4 1 d
H7 H 0.6539(9) -0.0258(18) 0.2069(7) Uiso 0.0195 4 1 d
H8 H 0.54048(17) 0.294(3) 0.1318(8) Uiso 0.0177 4 1 d
H1a H 0.7718(2) 0.847(6) -0.0229(15) Uiso 0.0259 4 0.5 d
H1b H 0.910(2) 0.984(4) -0.0359(17) Uiso 0.0259 4 0.5 d
H2a H 1.037(2) 0.682(6) 0.1214(8) Uiso 0.0262 4 0.5 d
H2b H 1.0848(15) 0.832(5) 0.0496(17) Uiso 0.0262 4 0.5 d
H3a H 0.7134(9) 0.868(7) -0.0362(16) Uiso 0.026 4 0.5 d
H3b H 0.580(2) 0.952(5) -0.0555(13) Uiso 0.026 4 0.5 d
H4a H 0.461(2) 0.669(6) 0.1225(9) Uiso 0.0255 4 0.5 d
H4b H 0.447(2) 0.866(4) 0.0444(16) Uiso 0.0255 4 0.5 d
O5 O 0.12729(7) 0.6498(2) 0.21180(6) Uani 0.0241(3) 4 1 d
H5a H 0.2112(2) 0.662(3) 0.2050(9) Uiso 0.0361 4 0.5 d
H5b H 0.100399 0.803882 0.237493 Uiso 0.0361 4 0.5 d
H5c H 0.086787 0.632468 0.160833 Uiso 0.0361 4 0.5 d
H5d H 0.110812 0.50133 0.243872 Uiso 0.0361 4 0.5 d
O6 O 0.37634(7) 0.6460(2) 0.21087(5) Uani 0.0235(3) 4 1 d
H6a H 0.4118(12) 0.685(3) 0.1615(5) Uiso 0.0352 4 0.5 d
H6b H 0.377973 0.797804 0.243869 Uiso 0.0352 4 0.5 d
H6c H 0.295646 0.592121 0.200771 Uiso 0.0352 4 0.5 d
H6d H 0.419965 0.509029 0.237371 Uiso 0.0352 4 0.5 d

loop_
_atom_site_aniso_label
_atom_site_aniso_type_symbol
_atom_site_aniso_U_11
_atom_site_aniso_U_22
_atom_site_aniso_U_33
_atom_site_aniso_U_12
_atom_site_aniso_U_13
_atom_site_aniso_U_23
O1 O 0.0156(4) 0.0179(5) 0.0184(5) 0.0022(4) 0.0026(3) 0.0076(4)
O2 O 0.0117(4) 0.0209(5) 0.0197(5) -0.0025(4) 0.0007(3) 0.0020(4)
O3 O 0.0175(4) 0.0161(5) 0.0184(5) -0.0009(4) -0.0008(3) 0.0060(4)
O4 O 0.0146(4) 0.0190(5) 0.0175(5) 0.0012(4) 0.0030(3) 0.0038(4)
C1 C 0.0146(6) 0.0093(5) 0.0137(5) 0.0009(5) 0.0022(4) 0.0025(4)
C2 C 0.0168(6) 0.0101(6) 0.0162(6) 0.0020(5) 0.0004(4) 0.0017(5)
C3 C 0.0220(7) 0.0112(6) 0.0129(5) 0.0018(5) 0.0005(4) 0.0013(4)
C4 C 0.0231(7) 0.0105(5) 0.0156(5) -0.0021(5) 0.0041(4) 0.0033(4)
C5 C 0.0153(6) 0.0131(6) 0.0159(6) -0.0014(5) 0.0017(4) 0.0020(5)
C6 C 0.0139(6) 0.0099(5) 0.0132(5) -0.0009(5) 0.0015(4) 0.0007(4)
B1 B 0.0138(6) 0.0111(7) 0.0156(6) 0.0016(5) 0.0012(4) 0.0027(5)
B2 B 0.0134(6) 0.0113(7) 0.0151(6) 0.0006(5) 0.0003(4) 0.0019(5)
O5 O 0.0240(4) 0.0277(6) 0.0203(5) 0.0006(4) -0.0005(3) 0.0000(4)
O6 O 0.0250(4) 0.0260(6) 0.0197(5) -0.0011(4) 0.0026(3) 0.0024(4)

loop_
_atom_type_symbol
_atom_type_scat_dispersion_real
_atom_type_scat_dispersion_imag
_atom_type_scat_source
_atom_type_scat_versus_stol_list
C 0.0033 0.0016 'International Tables Vol C tables 4.2.6.8 and 6.1.1.1'
;
 stol     0.00    0.05    0.10    0.15    0.20    0.25    0.30    0.35    0.40
  f      6.000   5.756   5.127   4.337   3.582   2.964   2.502   2.176   1.950
 stol     0.45    0.50    0.55    0.60    0.65    0.70    0.75    0.80    0.85
  f      1.795   1.684   1.602   1.536   1.478   1.425   1.373   1.321   1.270
 stol     0.90    0.95    1.00    1.05    1.10    1.15    1.20    1.25    1.30
  f      1.217   1.165   1.113   1.062   1.011   0.961   0.913   0.866   0.820
 stol     1.35    1.40    1.45    1.50    1.55    1.60    1.65    1.70    1.75
  f      0.777   0.735   0.695   0.657   0.621   0.587   0.555   0.524   0.495
 stol     1.80    1.85    1.90    1.95    2.00    2.05    2.10    2.15    2.20
  f      0.467   0.442   0.417   0.394   0.373   0.352   0.333   0.315   0.298
 stol     2.25    2.30    2.35    2.40    2.45    2.50    2.55    2.60    2.65
  f      0.282   0.267   0.253   0.239   0.227   0.215   0.204   0.194   0.184
 stol     2.70    2.75    2.80    2.85    2.90    2.95    3.00    3.05    3.10
  f      0.175   0.166   0.157   0.150   0.142   0.135   0.129   0.123   0.117
 stol     3.15    3.20    3.25    3.30    3.35    3.40    3.45    3.50    3.55
  f      0.112   0.106   0.101   0.097   0.092   0.088   0.084   0.081   0.077
 stol     3.60    3.65    3.70    3.75    3.80    3.85    3.90    3.95    4.00
  f      0.074   0.071   0.068   0.065   0.062   0.059   0.057   0.054   0.052
 stol     4.05    4.10    4.15    4.20    4.25    4.30    4.35    4.40    4.45
  f      0.050   0.048   0.046   0.044   0.043   0.041   0.040   0.038   0.036
 stol     4.50    4.55    4.60    4.65    4.70    4.75    4.80    4.85    4.90
  f      0.035   0.034   0.033   0.031   0.030   0.029   0.028   0.027   0.026
 stol     4.95    5.00    5.05    5.10    5.15    5.20    5.25    5.30    5.35
  f      0.025   0.024   0.023   0.023   0.022   0.021   0.021   0.020   0.019
 stol     5.40    5.45    5.50    5.55    5.60    5.65    5.70    5.75    5.80
  f      0.019   0.018   0.017   0.017   0.016   0.016   0.015   0.015   0.014
;
H 0.0000 0.0000 'International Tables Vol C tables 4.2.6.8 and 6.1.1.1'
;
 stol     0.00    0.05    0.10    0.15    0.20    0.25    0.30    0.35    0.40
  f      1.000   0.947   0.811   0.641   0.481   0.350   0.251   0.180   0.130
 stol     0.45    0.50    0.55    0.60    0.65    0.70    0.75    0.80    0.85
  f      0.095   0.071   0.053   0.040   0.031   0.024   0.019   0.015   0.012
 stol     0.90    0.95    1.00    1.05    1.10    1.15    1.20    1.25    1.30
  f      0.010   0.008   0.007   0.006   0.005   0.004   0.004   0.003   0.003
 stol     1.35    1.40    1.45    1.50    1.55    1.60    1.65    1.70    1.75
  f      0.002   0.002   0.002   0.002   0.001   0.001   0.001   0.001   0.001
 stol     1.80    1.85    1.90    1.95    2.00    2.05    2.10    2.15    2.20
  f      0.001   0.001   0.001   0.001   0.001   0.000   0.000   0.000   0.000
 stol     2.25    2.30    2.35    2.40    2.45    2.50    2.55    2.60    2.65
  f      0.000   0.000   0.000   0.000   0.000   0.000   0.000   0.000   0.000
 stol     2.70    2.75    2.80    2.85    2.90    2.95    3.00    3.05    3.10
  f      0.000   0.000   0.000   0.000   0.000   0.000   0.000   0.000   0.000
 stol     3.15    3.20    3.25    3.30    3.35    3.40    3.45    3.50    3.55
  f      0.000   0.000   0.000   0.000   0.000   0.000   0.000   0.000   0.000
 stol     3.60    3.65    3.70    3.75    3.80    3.85    3.90    3.95    4.00
  f      0.000   0.000   0.000   0.000   0.000   0.000   0.000   0.000   0.000
 stol     4.05    4.10    4.15    4.20    4.25    4.30    4.35    4.40    4.45
  f      0.000   0.000   0.000   0.000   0.000   0.000   0.000   0.000   0.000
 stol     4.50    4.55    4.60    4.65    4.70    4.75    4.80    4.85    4.90
  f      0.000   0.000   0.000   0.000   0.000   0.000   0.000   0.000   0.000
 stol     4.95    5.00    5.05    5.10    5.15    5.20    5.25    5.30    5.35
  f      0.000   0.000   0.000   0.000   0.000   0.000   0.000   0.000   0.000
 stol     5.40    5.45    5.50    5.55    5.60    5.65    5.70    5.75    5.80
  f      0.000   0.000   0.000   0.000   0.000   0.000   0.000   0.000   0.000
;
B 0.0013 0.0007 'International Tables Vol C tables 4.2.6.8 and 6.1.1.1'
;
 stol     0.00    0.05    0.10    0.15    0.20    0.25    0.30    0.35    0.40
  f      5.000   4.724   4.060   3.316   2.698   2.262   1.979   1.798   1.680
 stol     0.45    0.50    0.55    0.60    0.65    0.70    0.75    0.80    0.85
  f      1.595   1.526   1.463   1.401   1.339   1.276   1.211   1.147   1.083
 stol     0.90    0.95    1.00    1.05    1.10    1.15    1.20    1.25    1.30
  f      1.020   0.959   0.900   0.843   0.789   0.738   0.690   0.644   0.601
 stol     1.35    1.40    1.45    1.50    1.55    1.60    1.65    1.70    1.75
  f      0.561   0.524   0.489   0.456   0.426   0.398   0.371   0.347   0.324
 stol     1.80    1.85    1.90    1.95    2.00    2.05    2.10    2.15    2.20
  f      0.303   0.284   0.266   0.249   0.233   0.218   0.205   0.192   0.181
 stol     2.25    2.30    2.35    2.40    2.45    2.50    2.55    2.60    2.65
  f      0.170   0.160   0.150   0.141   0.133   0.125   0.118   0.112   0.105
 stol     2.70    2.75    2.80    2.85    2.90    2.95    3.00    3.05    3.10
  f      0.100   0.094   0.089   0.084   0.080   0.075   0.072   0.068   0.064
 stol     3.15    3.20    3.25    3.30    3.35    3.40    3.45    3.50    3.55
  f      0.061   0.058   0.055   0.052   0.050   0.048   0.045   0.043   0.041
 stol     3.60    3.65    3.70    3.75    3.80    3.85    3.90    3.95    4.00
  f      0.039   0.038   0.036   0.034   0.033   0.031   0.030   0.029   0.027
 stol     4.05    4.10    4.15    4.20    4.25    4.30    4.35    4.40    4.45
  f      0.026   0.025   0.024   0.023   0.022   0.021   0.020   0.020   0.019
 stol     4.50    4.55    4.60    4.65    4.70    4.75    4.80    4.85    4.90
  f      0.018   0.017   0.017   0.016   0.015   0.015   0.014   0.014   0.013
 stol     4.95    5.00    5.05    5.10    5.15    5.20    5.25    5.30    5.35
  f      0.013   0.012   0.012   0.012   0.011   0.011   0.010   0.010   0.010
 stol     5.40    5.45    5.50    5.55    5.60    5.65    5.70    5.75    5.80
  f      0.009   0.009   0.009   0.008   0.008   0.008   0.008   0.007   0.007
;
O 0.0106 0.0060 'International Tables Vol C tables 4.2.6.8 and 6.1.1.1'
;
 stol     0.00    0.05    0.10    0.15    0.20    0.25    0.30    0.35    0.40
  f      8.000   7.799   7.249   6.479   5.631   4.815   4.093   3.491   3.008
 stol     0.45    0.50    0.55    0.60    0.65    0.70    0.75    0.80    0.85
  f      2.629   2.337   2.115   1.945   1.814   1.713   1.633   1.567   1.511
 stol     0.90    0.95    1.00    1.05    1.10    1.15    1.20    1.25    1.30
  f      1.462   1.418   1.376   1.336   1.297   1.258   1.220   1.182   1.144
 stol     1.35    1.40    1.45    1.50    1.55    1.60    1.65    1.70    1.75
  f      1.106   1.069   1.032   0.996   0.960   0.924   0.890   0.856   0.823
 stol     1.80    1.85    1.90    1.95    2.00    2.05    2.10    2.15    2.20
  f      0.791   0.760   0.729   0.700   0.672   0.645   0.618   0.593   0.569
 stol     2.25    2.30    2.35    2.40    2.45    2.50    2.55    2.60    2.65
  f      0.545   0.523   0.501   0.480   0.461   0.442   0.423   0.406   0.389
 stol     2.70    2.75    2.80    2.85    2.90    2.95    3.00    3.05    3.10
  f      0.373   0.358   0.343   0.329   0.316   0.303   0.291   0.279   0.268
 stol     3.15    3.20    3.25    3.30    3.35    3.40    3.45    3.50    3.55
  f      0.258   0.247   0.238   0.228   0.220   0.211   0.203   0.195   0.188
 stol     3.60    3.65    3.70    3.75    3.80    3.85    3.90    3.95    4.00
  f      0.181   0.174   0.167   0.161   0.155   0.149   0.144   0.139   0.133
 stol     4.05    4.10    4.15    4.20    4.25    4.30    4.35    4.40    4.45
  f      0.129   0.124   0.120   0.115   0.111   0.108   0.104   0.100   0.097
 stol     4.50    4.55    4.60    4.65    4.70    4.75    4.80    4.85    4.90
  f      0.094   0.090   0.087   0.084   0.082   0.079   0.076   0.074   0.071
 stol     4.95    5.00    5.05    5.10    5.15    5.20    5.25    5.30    5.35
  f      0.069   0.067   0.065   0.063   0.061   0.059   0.057   0.055   0.054
 stol     5.40    5.45    5.50    5.55    5.60    5.65    5.70    5.75    5.80
  f      0.052   0.050   0.049   0.047   0.046   0.045   0.043   0.042   0.041
;

loop_
_geom_angle_atom_site_label_1
_geom_angle_atom_site_label_2
_geom_angle_atom_site_label_3
_geom_angle
_geom_angle_publ_flag
H1A O1 H1B 123.00(20) no
B1 O1 H1A 108.00(20) no
B1 O1 H1B 113.00(20) no
H2A O2 H2B 104.00(20) no
B1 O2 H2A 117.00(20) no
B1 O2 H2B 139.00(20) no
B2 O3 H3A 122.00(20) no
B2 O3 H3B 130.00(20) no
H3A O3 H3B 108.00(20) no
B2 O4 H4A 129.00(20) no
B2 O4 H4B 112.00(20) no
H4A O4 H4B 116.00(20) no
H5A O5 H5C 109.00(20) no
H5A O5 H5B 109.00(20) no
H5B O5 H5D 109.00(20) no
H5A O5 H5D 110.00(20) no
H5B O5 H5C 109.00(20) no
H5C O5 H5D 109.00(20) no
H6B O6 H6D 109.00(20) no
H6A O6 H6B 109.00(20) no
H6A O6 H6D 109.00(20) no
H6B O6 H6C 109.00(20) no
H6C O6 H6D 109.00(20) no
H6A O6 H6C 110.00(20) no
C2 C1 C6 118.62(10) no
C2 C1 B1 115.23(10) yes
C6 C1 B1 126.11(10) yes
C1 C2 C3 122.36(10) no
C2 C3 C4 119.31(10) no
C3 C4 C5 119.46(10) no
C4 C5 C6 122.48(10) no
C1 C6 C5 117.77(10) no
C5 C6 B2 114.97(10) yes
C1 C6 B2 127.26(10) yes
C1 C2 H5 117.00(60) no
C3 C2 H5 121.00(60) no
C2 C3 H6 120.00(60) no
C4 C3 H6 120.00(60) no
C5 C4 H7 120.00(60) no
C3 C4 H7 120.00(60) no
C4 C5 H8 116.00(60) no
C6 C5 H8 122.00(60) no
O1 B1 C1 122.33(10) yes
O2 B1 C1 121.17(10) yes
O1 B1 O2 116.48(10) yes
O3 B2 C6 124.76(10) yes
O4 B2 C6 118.28(10) yes
O3 B2 O4 116.95(10) yes

loop_
_geom_bond_atom_site_label_1
_geom_bond_atom_site_label_2
_geom_bond_distance
_geom_bond_publ_flag
O1 B1 1.3613(20) yes
O2 B1 1.3597(20) yes
O3 B2 1.3572(20) yes
O4 B2 1.3651(20) yes
O1 H1A 0.9800 no
O1 H1B 0.9900 no
O2 H2A 0.9800 no
O2 H2B 0.9800 no
O3 H3B 0.9800 no
O3 H3A 0.9800 no
O4 H4B 0.9800 no
O4 H4A 0.9800 no
O5 H5C 0.9600 no
O5 H5D 0.9600 no
O5 H5B 0.9600 no
O5 H5A 0.9600 no
O6 H6B 0.9600 no
O6 H6A 0.9600 no
O6 H6D 0.9600 no
O6 H6C 0.9600 no
C1 C2 1.3975(20) no
C1 C6 1.4243(20) no
C1 B1 1.5811(20) yes
C2 C3 1.3880(20) no
C3 C4 1.3851(20) no
C4 C5 1.3887(20) no
C5 C6 1.4035(20) no
C6 B2 1.5765(20) yes
C2 H5 1.083(2) no
C3 H6 1.083(11) no
C4 H7 1.083(11) no
C5 H8 1.083(2) no

loop_
_jana_cell_twin_matrix_id
_jana_cell_twin_volume_fraction
_jana_cell_twin_matrix_1_1
_jana_cell_twin_matrix_1_2
_jana_cell_twin_matrix_1_3
_jana_cell_twin_matrix_2_1
_jana_cell_twin_matrix_2_2
_jana_cell_twin_matrix_2_3
_jana_cell_twin_matrix_3_1
_jana_cell_twin_matrix_3_2
_jana_cell_twin_matrix_3_3
1 0.5708(9) 1 0 0 0 1 0 0 0 1
2 0.4292(9) 1 0 0 0 1 0 0 0 1
